data_8000456
loop_
_publ_author_name
'Takimoto, Kazuyoshi'
'Ishihara, Shinsuke'
'Labuta, Jan'
'B\<rezina, V\'aclav'
'Payne, Daniel T.'
'Hill, Jonathan P.'
'Ariga, Katsuhiko'
'Sumita, Masato'
'Mori, Shigeki'
'Sato, Hisako'

_publ_section_title
;
 Enantiomeric Excess Dependent Splitting of NMR Signal through Dynamic
 Chiral Inversion and Coligand Exchange in a Coordination Complex.
;
_journal_issue 19
_journal_name_full 'The journal of physical chemistry letters'
_journal_page_first 8164
_journal_page_last 8169
_journal_paper_doi 10.1021/acs.jpclett.0c02284
_journal_volume 11
_journal_year 2020
_chemical_formula_moiety 'C26 H26 N2 O7 Zn2'
_chemical_formula_sum 'C26 H26 N2 O7 Zn2'
_chemical_formula_weight 609.26
_space_group_crystal_system monoclinic
_space_group_IT_number 14
_space_group_name_Hall '-P 2yn'
_space_group_name_H-M_alt 'P 1 21/n 1'
_atom_sites_solution_hydrogens geom
_atom_sites_solution_primary direct
_atom_sites_solution_secondary difmap
_audit_creation_method SHELXL-2018/3
_cell_angle_alpha 90
_cell_angle_beta 103.261(2)
_cell_angle_gamma 90
_cell_formula_units_Z 4
_cell_length_a 11.7122(3)
_cell_length_b 13.4138(3)
_cell_length_c 16.8162(4)
_cell_measurement_reflns_used 25182
_cell_measurement_temperature 100(2)
_cell_measurement_theta_max 31.35
_cell_measurement_theta_min 1.92
_cell_volume 2571.46(11)
_computing_cell_refinement 'CrysAlisPro 1.171.39.46 (Rigaku OD, 2018)'
_computing_data_collection 'CrystalClear (Rigaku Inc., 2008)'
_computing_data_reduction 'CrysAlisPro 1.171.39.46 (Rigaku OD, 2018)'
_computing_molecular_graphics 'CrystalStructure 4.3 (Rigaku, 2019)'
_computing_publication_material 'CrystalStructure 4.3'
_computing_structure_refinement 'SHELXL-2018/3 (Sheldrick, 2018)'
_computing_structure_solution 'SHELXT 2018/2 (Sheldrick, 2018)'
_diffrn_ambient_temperature 100(2)
_diffrn_detector_area_resol_mean 7.111
_diffrn_measured_fraction_theta_full 1.000
_diffrn_measured_fraction_theta_max 1.000
_diffrn_measurement_device_type 'Rigaku Saturn724'
_diffrn_measurement_method \w
_diffrn_radiation_type MoK\a
_diffrn_radiation_wavelength 0.71073
_diffrn_reflns_av_R_equivalents 0.0635
_diffrn_reflns_av_unetI/netI 0.0366
_diffrn_reflns_Laue_measured_fraction_full 1.000
_diffrn_reflns_Laue_measured_fraction_max 1.000
_diffrn_reflns_limit_h_max 15
_diffrn_reflns_limit_h_min -15
_diffrn_reflns_limit_k_max 17
_diffrn_reflns_limit_k_min -17
_diffrn_reflns_limit_l_max 22
_diffrn_reflns_limit_l_min -22
_diffrn_reflns_number 43388
_diffrn_reflns_point_group_measured_fraction_full 1.000
_diffrn_reflns_point_group_measured_fraction_max 1.000
_diffrn_reflns_theta_full 25.242
_diffrn_reflns_theta_max 27.997
_diffrn_reflns_theta_min 1.929
_diffrn_source 'Varimax 50 kV 24 mA Rotating anode'
_exptl_absorpt_coefficient_mu 1.914
_exptl_absorpt_correction_T_max 0.944
_exptl_absorpt_correction_T_min 0.850
_exptl_absorpt_correction_type multi-scan
_exptl_absorpt_process_details
;
CrysAlisPro 1.171.39.46 (Rigaku Oxford Diffraction, 2018)
Empirical absorption correction using spherical harmonics,
 implemented in SCALE3 ABSPACK scaling algorithm.
;
_exptl_crystal_colour yellow
_exptl_crystal_density_diffrn 1.574
_exptl_crystal_density_method 'not measured'
_exptl_crystal_description block
_exptl_crystal_F_000 1248
_exptl_crystal_size_max 0.120
_exptl_crystal_size_mid 0.080
_exptl_crystal_size_min 0.030
_refine_diff_density_max 1.185
_refine_diff_density_min -1.296
_refine_diff_density_rms 0.093
_refine_ls_extinction_method none
_refine_ls_goodness_of_fit_ref 1.036
_refine_ls_hydrogen_treatment constr
_refine_ls_matrix_type full
_refine_ls_number_parameters 337
_refine_ls_number_reflns 6212
_refine_ls_number_restraints 0
_refine_ls_restrained_S_all 1.036
_refine_ls_R_factor_all 0.0445
_refine_ls_R_factor_gt 0.0363
_refine_ls_shift/su_max 0.001
_refine_ls_shift/su_mean 0.000
_refine_ls_structure_factor_coef Fsqd
_refine_ls_weighting_details 'w=1/[\s^2^(Fo^2^)+(0.0316P)^2^+2.9032P] where P=(Fo^2^+2Fc^2^)/3'
_refine_ls_weighting_scheme calc
_refine_ls_wR_factor_gt 0.0791
_refine_ls_wR_factor_ref 0.0831
_reflns_Friedel_coverage 0.000
_reflns_number_gt 5364
_reflns_number_total 6212
_reflns_threshold_expression 'I > 2\s(I)'
_cod_data_source_file jz0c02284_si_011.cif
_cod_data_source_block shelxl
_cod_depositor_comments 'Adding full bibliography for 8000456.cif.'
_cod_original_sg_symbol_H-M 'P 21/n'
_cod_database_code 8000456
_shelx_shelxl_version_number 2018/3
_shelx_space_group_comment
;
The symmetry employed for this shelxl refinement is uniquely defined
by the following loop, which should always be used as a source of
symmetry information in preference to the above space-group names.
They are only intended as comments.
;
_shelx_estimated_absorpt_t_min 0.803
_shelx_estimated_absorpt_t_max 0.945

loop_
_space_group_symop_operation_xyz
'x, y, z'
'-x+1/2, y+1/2, -z+1/2'
'-x, -y, -z'
'x-1/2, -y-1/2, z-1/2'

loop_
_atom_site_label
_atom_site_type_symbol
_atom_site_fract_x
_atom_site_fract_y
_atom_site_fract_z
_atom_site_U_iso_or_equiv
_atom_site_adp_type
_atom_site_occupancy
_atom_site_site_symmetry_order
_atom_site_calc_flag
_atom_site_refinement_flags_posn
_atom_site_refinement_flags_adp
_atom_site_refinement_flags_occupancy
_atom_site_disorder_assembly
_atom_site_disorder_group
Zn1 Zn 0.31776(2) 0.64087(2) 0.63854(2) 0.02213(8) Uani 1 1 d . . . . .
Zn2 Zn 0.40406(2) 0.43950(2) 0.72704(2) 0.01576(7) Uani 1 1 d . . . . .
O1 O 0.45685(14) 0.54619(12) 0.66308(10) 0.0198(3) Uani 1 1 d . . . . .
O2 O 0.31843(19) 0.66074(15) 0.75869(11) 0.0375(5) Uani 1 1 d . . . . .
O3 O 0.37494(14) 0.51782(12) 0.82216(9) 0.0197(3) Uani 1 1 d . . . . .
O4 O 0.17421(15) 0.55629(13) 0.60614(12) 0.0297(4) Uani 1 1 d . . . . .
O5 O 0.24641(14) 0.41058(12) 0.65907(10) 0.0198(3) Uani 1 1 d . . . . .
O6 O 0.45490(15) 0.31927(13) 0.79706(10) 0.0237(4) Uani 1 1 d . . . . .
O7 O 0.47944(16) 0.29943(13) 0.67285(11) 0.0279(4) Uani 1 1 d . . . . .
N1 N 0.37212(16) 0.68562(14) 0.53519(11) 0.0165(4) Uani 1 1 d . . . . .
N2 N 0.25489(18) 0.79042(15) 0.62511(12) 0.0214(4) Uani 1 1 d . . . . .
H2A H 0.178700 0.793383 0.642317 0.026 Uiso 1 1 calc R U . . .
C1 C 0.55135(19) 0.54332(16) 0.63098(13) 0.0155(4) Uani 1 1 d . . . . .
C2 C 0.6492(2) 0.48756(17) 0.67024(14) 0.0179(4) Uani 1 1 d . . . . .
H2 H 0.646874 0.452540 0.718953 0.021 Uiso 1 1 calc R U . . .
C3 C 0.7487(2) 0.48233(18) 0.63976(15) 0.0223(5) Uani 1 1 d . . . . .
H3 H 0.814164 0.444437 0.667813 0.027 Uiso 1 1 calc R U . . .
C4 C 0.7539(2) 0.53227(19) 0.56812(16) 0.0248(5) Uani 1 1 d . . . . .
H4 H 0.821815 0.527402 0.546499 0.030 Uiso 1 1 calc R U . . .
C5 C 0.6598(2) 0.58868(18) 0.52893(14) 0.0206(5) Uani 1 1 d . . . . .
H5 H 0.664000 0.623467 0.480485 0.025 Uiso 1 1 calc R U . . .
C6 C 0.55705(19) 0.59619(16) 0.55889(13) 0.0152(4) Uani 1 1 d . . . . .
C7 C 0.46831(19) 0.66370(16) 0.51476(13) 0.0154(4) Uani 1 1 d . . . . .
H7 H 0.482323 0.694201 0.466900 0.018 Uiso 1 1 calc R U . . .
C8 C 0.29758(19) 0.76087(16) 0.49244(13) 0.0162(4) Uani 1 1 d . . . . .
C9 C 0.2829(2) 0.78284(17) 0.40974(14) 0.0188(5) Uani 1 1 d . . . . .
H9 H 0.324888 0.746481 0.377207 0.023 Uiso 1 1 calc R U . . .
C10 C 0.2064(2) 0.85832(17) 0.37534(14) 0.0210(5) Uani 1 1 d . . . . .
H10 H 0.197615 0.874467 0.319253 0.025 Uiso 1 1 calc R U . . .
C11 C 0.1423(2) 0.91069(18) 0.42170(14) 0.0213(5) Uani 1 1 d . . . . .
H11 H 0.089271 0.961490 0.397152 0.026 Uiso 1 1 calc R U . . .
C12 C 0.1560(2) 0.88856(17) 0.50380(14) 0.0204(5) Uani 1 1 d . . . . .
H12 H 0.112441 0.924211 0.535741 0.024 Uiso 1 1 calc R U . . .
C13 C 0.2332(2) 0.81437(17) 0.53919(14) 0.0177(4) Uani 1 1 d . . . . .
C14 C 0.3394(2) 0.86152(19) 0.67745(15) 0.0264(6) Uani 1 1 d . . . . .
H14A H 0.344473 0.845353 0.735602 0.032 Uiso 1 1 calc R U . . .
H14B H 0.307904 0.930044 0.667679 0.032 Uiso 1 1 calc R U . . .
C15 C 0.4610(2) 0.85927(18) 0.66200(14) 0.0216(5) Uani 1 1 d . . . . .
C16 C 0.4931(3) 0.9266(2) 0.60807(16) 0.0314(6) Uani 1 1 d . . . . .
H16 H 0.437757 0.974343 0.580960 0.038 Uiso 1 1 calc R U . . .
C17 C 0.6043(3) 0.9251(2) 0.59347(17) 0.0377(7) Uani 1 1 d . . . . .
H17 H 0.624506 0.971627 0.556382 0.045 Uiso 1 1 calc R U . . .
C18 C 0.6871(2) 0.8561(2) 0.63246(16) 0.0315(6) Uani 1 1 d . . . . .
H18 H 0.763153 0.854290 0.621522 0.038 Uiso 1 1 calc R U . . .
C19 C 0.6568(2) 0.79010(19) 0.68748(15) 0.0259(5) Uani 1 1 d . . . . .
H19 H 0.712570 0.742881 0.714897 0.031 Uiso 1 1 calc R U . . .
C20 C 0.5455(2) 0.79254(18) 0.70278(14) 0.0222(5) Uani 1 1 d . . . . .
H20 H 0.526457 0.747963 0.741715 0.027 Uiso 1 1 calc R U . . .
C21 C 0.3130(2) 0.64749(19) 0.89824(15) 0.0281(6) Uani 1 1 d . . . . .
H21A H 0.275300 0.712832 0.887201 0.034 Uiso 1 1 calc R U . . .
H21B H 0.386936 0.654614 0.939282 0.034 Uiso 1 1 calc R U . . .
H21C H 0.260944 0.602000 0.918759 0.034 Uiso 1 1 calc R U . . .
C22 C 0.3376(2) 0.60593(18) 0.82038(14) 0.0203(5) Uani 1 1 d . . . . .
C23 C 0.1650(2) 0.46534(19) 0.62119(14) 0.0225(5) Uani 1 1 d . . . . .
C24 C 0.0473(2) 0.4160(2) 0.59234(19) 0.0379(7) Uani 1 1 d . . . . .
H24A H -0.010651 0.449841 0.616633 0.045 Uiso 1 1 calc R U . . .
H24B H 0.052934 0.345852 0.608958 0.045 Uiso 1 1 calc R U . . .
H24C H 0.023011 0.420350 0.532666 0.045 Uiso 1 1 calc R U . . .
C25 C 0.48121(19) 0.26460(18) 0.74147(15) 0.0204(5) Uani 1 1 d . . . . .
C26 C 0.5138(3) 0.15781(19) 0.76235(18) 0.0328(6) Uani 1 1 d . . . . .
H26A H 0.447373 0.123383 0.776583 0.039 Uiso 1 1 calc R U . . .
H26B H 0.581637 0.155445 0.808895 0.039 Uiso 1 1 calc R U . . .
H26C H 0.533461 0.124987 0.715177 0.039 Uiso 1 1 calc R U . . .

loop_
_atom_site_aniso_label
_atom_site_aniso_U_11
_atom_site_aniso_U_22
_atom_site_aniso_U_33
_atom_site_aniso_U_23
_atom_site_aniso_U_13
_atom_site_aniso_U_12
Zn1 0.02685(16) 0.02255(15) 0.02190(15) 0.01028(11) 0.01570(12) 0.01165(11)
Zn2 0.01496(13) 0.01785(14) 0.01520(13) 0.00468(10) 0.00501(10) 0.00176(10)
O1 0.0210(8) 0.0195(8) 0.0230(9) 0.0080(6) 0.0134(7) 0.0069(6)
O2 0.0588(13) 0.0388(11) 0.0223(9) 0.0152(8) 0.0245(9) 0.0277(10)
O3 0.0233(8) 0.0197(8) 0.0171(8) 0.0007(6) 0.0069(7) -0.0026(7)
O4 0.0231(9) 0.0297(10) 0.0413(11) 0.0166(8) 0.0174(8) 0.0100(8)
O5 0.0178(8) 0.0233(9) 0.0176(8) 0.0025(7) 0.0025(6) 0.0014(7)
O6 0.0261(9) 0.0238(9) 0.0215(9) 0.0035(7) 0.0063(7) 0.0068(7)
O7 0.0316(10) 0.0288(10) 0.0281(10) 0.0092(8) 0.0165(8) 0.0064(8)
N1 0.0202(10) 0.0153(9) 0.0154(9) 0.0021(7) 0.0069(7) 0.0042(7)
N2 0.0257(10) 0.0253(11) 0.0161(9) 0.0063(8) 0.0106(8) 0.0112(8)
C1 0.0182(11) 0.0133(10) 0.0165(11) -0.0026(8) 0.0070(9) -0.0008(8)
C2 0.0198(11) 0.0155(11) 0.0191(11) 0.0010(9) 0.0062(9) 0.0011(9)
C3 0.0171(11) 0.0209(12) 0.0285(13) 0.0013(10) 0.0044(10) 0.0047(9)
C4 0.0195(12) 0.0288(13) 0.0297(13) -0.0003(10) 0.0128(10) 0.0033(10)
C5 0.0231(12) 0.0208(12) 0.0213(12) 0.0001(9) 0.0120(10) 0.0014(9)
C6 0.0178(11) 0.0129(10) 0.0158(10) -0.0015(8) 0.0061(8) 0.0007(8)
C7 0.0219(11) 0.0146(10) 0.0116(10) -0.0008(8) 0.0076(8) -0.0010(9)
C8 0.0186(11) 0.0139(10) 0.0169(11) 0.0016(8) 0.0058(9) 0.0009(8)
C9 0.0243(12) 0.0171(11) 0.0159(11) -0.0005(9) 0.0066(9) 0.0003(9)
C10 0.0258(12) 0.0205(12) 0.0150(11) 0.0030(9) 0.0013(9) 0.0003(10)
C11 0.0208(12) 0.0177(11) 0.0232(12) 0.0027(9) 0.0003(9) 0.0019(9)
C12 0.0212(12) 0.0169(11) 0.0232(12) -0.0011(9) 0.0056(9) 0.0041(9)
C13 0.0204(11) 0.0173(11) 0.0171(11) 0.0030(9) 0.0075(9) 0.0026(9)
C14 0.0349(14) 0.0278(13) 0.0167(12) -0.0019(10) 0.0065(10) 0.0145(11)
C15 0.0305(13) 0.0201(12) 0.0139(11) -0.0038(9) 0.0045(9) 0.0028(10)
C16 0.0406(16) 0.0256(14) 0.0233(13) 0.0056(10) -0.0024(11) -0.0016(12)
C17 0.0416(17) 0.0418(17) 0.0267(14) 0.0105(12) 0.0020(12) -0.0176(14)
C18 0.0313(14) 0.0418(16) 0.0209(13) -0.0026(11) 0.0052(11) -0.0136(12)
C19 0.0287(13) 0.0268(13) 0.0216(12) -0.0023(10) 0.0046(10) -0.0006(11)
C20 0.0291(13) 0.0214(12) 0.0165(11) 0.0011(9) 0.0056(10) 0.0021(10)
C21 0.0402(15) 0.0258(13) 0.0215(12) 0.0013(10) 0.0138(11) 0.0039(11)
C22 0.0174(11) 0.0265(13) 0.0180(11) 0.0034(9) 0.0057(9) -0.0002(9)
C23 0.0193(12) 0.0337(14) 0.0181(11) 0.0062(10) 0.0120(9) 0.0063(10)
C24 0.0170(12) 0.0521(19) 0.0431(17) 0.0184(14) 0.0035(12) 0.0019(12)
C25 0.0141(10) 0.0200(12) 0.0286(13) 0.0035(10) 0.0077(9) 0.0019(9)
C26 0.0356(15) 0.0231(13) 0.0434(16) 0.0090(12) 0.0167(13) 0.0076(11)

loop_
_atom_type_symbol
_atom_type_description
_atom_type_scat_dispersion_real
_atom_type_scat_dispersion_imag
_atom_type_scat_source
C C 0.0033 0.0016 'International Tables Vol C Tables 4.2.6.8 and 6.1.1.4'
H H 0.0000 0.0000 'International Tables Vol C Tables 4.2.6.8 and 6.1.1.4'
N N 0.0061 0.0033 'International Tables Vol C Tables 4.2.6.8 and 6.1.1.4'
O O 0.0106 0.0060 'International Tables Vol C Tables 4.2.6.8 and 6.1.1.4'
Zn Zn 0.2839 1.4301 'International Tables Vol C Tables 4.2.6.8 and 6.1.1.4'

loop_
_geom_angle_atom_site_label_1
_geom_angle_atom_site_label_2
_geom_angle_atom_site_label_3
_geom_angle
_geom_angle_site_symmetry_1
_geom_angle_site_symmetry_3
_geom_angle_publ_flag
O4 Zn1 O1 106.60(7) . . ?
O4 Zn1 O2 99.00(8) . . ?
O1 Zn1 O2 93.43(7) . . ?
O4 Zn1 N1 109.70(8) . . ?
O1 Zn1 N1 88.00(7) . . ?
O2 Zn1 N1 149.58(9) . . ?
O4 Zn1 N2 104.89(8) . . ?
O1 Zn1 N2 148.36(8) . . ?
O2 Zn1 N2 84.52(7) . . ?
N1 Zn1 N2 78.67(7) . . ?
O4 Zn1 Zn2 78.45(5) . . ?
O1 Zn1 Zn2 37.76(4) . . ?
O2 Zn1 Zn2 73.41(5) . . ?
N1 Zn1 Zn2 121.31(5) . . ?
N2 Zn1 Zn2 157.92(5) . . ?
O1 Zn2 O5 101.26(7) . . ?
O1 Zn2 O6 144.65(7) . . ?
O5 Zn2 O6 107.11(7) . . ?
O1 Zn2 O3 100.75(7) . . ?
O5 Zn2 O3 104.89(7) . . ?
O6 Zn2 O3 92.00(7) . . ?
O1 Zn2 O7 100.14(6) . . ?
O5 Zn2 O7 90.17(7) . . ?
O6 Zn2 O7 59.78(6) . . ?
O3 Zn2 O7 151.18(6) . . ?
O1 Zn2 C25 125.50(7) . . ?
O5 Zn2 C25 98.08(7) . . ?
O6 Zn2 C25 30.47(7) . . ?
O3 Zn2 C25 122.43(7) . . ?
O7 Zn2 C25 29.39(7) . . ?
O1 Zn2 Zn1 39.10(4) . . ?
O5 Zn2 Zn1 74.80(5) . . ?
O6 Zn2 Zn1 172.33(5) . . ?
O3 Zn2 Zn1 80.34(5) . . ?
O7 Zn2 Zn1 127.88(4) . . ?
C25 Zn2 Zn1 157.19(6) . . ?
C1 O1 Zn2 126.19(14) . . ?
C1 O1 Zn1 129.39(14) . . ?
Zn2 O1 Zn1 103.13(7) . . ?
C22 O2 Zn1 134.91(17) . . ?
C22 O3 Zn2 126.46(15) . . ?
C23 O4 Zn1 127.04(17) . . ?
C23 O5 Zn2 132.79(17) . . ?
C25 O6 Zn2 96.93(14) . . ?
C25 O7 Zn2 82.40(14) . . ?
C7 N1 C8 120.19(19) . . ?
C7 N1 Zn1 127.94(15) . . ?
C8 N1 Zn1 111.08(14) . . ?
C13 N2 C14 112.67(19) . . ?
C13 N2 Zn1 107.02(14) . . ?
C14 N2 Zn1 111.70(14) . . ?
C13 N2 H2A 108.4 . . ?
C14 N2 H2A 108.4 . . ?
Zn1 N2 H2A 108.4 . . ?
O1 C1 C2 119.2(2) . . ?
O1 C1 C6 122.4(2) . . ?
C2 C1 C6 118.4(2) . . ?
C3 C2 C1 121.5(2) . . ?
C3 C2 H2 119.3 . . ?
C1 C2 H2 119.3 . . ?
C2 C3 C4 120.4(2) . . ?
C2 C3 H3 119.8 . . ?
C4 C3 H3 119.8 . . ?
C5 C4 C3 119.4(2) . . ?
C5 C4 H4 120.3 . . ?
C3 C4 H4 120.3 . . ?
C4 C5 C6 121.6(2) . . ?
C4 C5 H5 119.2 . . ?
C6 C5 H5 119.2 . . ?
C5 C6 C1 118.7(2) . . ?
C5 C6 C7 115.6(2) . . ?
C1 C6 C7 125.55(19) . . ?
N1 C7 C6 125.2(2) . . ?
N1 C7 H7 117.4 . . ?
C6 C7 H7 117.4 . . ?
C9 C8 C13 119.4(2) . . ?
C9 C8 N1 125.3(2) . . ?
C13 C8 N1 115.28(19) . . ?
C10 C9 C8 119.4(2) . . ?
C10 C9 H9 120.3 . . ?
C8 C9 H9 120.3 . . ?
C9 C10 C11 121.0(2) . . ?
C9 C10 H10 119.5 . . ?
C11 C10 H10 119.5 . . ?
C12 C11 C10 119.8(2) . . ?
C12 C11 H11 120.1 . . ?
C10 C11 H11 120.1 . . ?
C13 C12 C11 119.8(2) . . ?
C13 C12 H12 120.1 . . ?
C11 C12 H12 120.1 . . ?
C12 C13 C8 120.6(2) . . ?
C12 C13 N2 122.5(2) . . ?
C8 C13 N2 116.87(19) . . ?
N2 C14 C15 114.06(19) . . ?
N2 C14 H14A 108.7 . . ?
C15 C14 H14A 108.7 . . ?
N2 C14 H14B 108.7 . . ?
C15 C14 H14B 108.7 . . ?
H14A C14 H14B 107.6 . . ?
C16 C15 C20 118.1(2) . . ?
C16 C15 C14 120.5(2) . . ?
C20 C15 C14 121.4(2) . . ?
C17 C16 C15 120.9(3) . . ?
C17 C16 H16 119.6 . . ?
C15 C16 H16 119.6 . . ?
C16 C17 C18 120.7(3) . . ?
C16 C17 H17 119.6 . . ?
C18 C17 H17 119.6 . . ?
C19 C18 C17 118.8(3) . . ?
C19 C18 H18 120.6 . . ?
C17 C18 H18 120.6 . . ?
C18 C19 C20 120.4(2) . . ?
C18 C19 H19 119.8 . . ?
C20 C19 H19 119.8 . . ?
C19 C20 C15 121.1(2) . . ?
C19 C20 H20 119.5 . . ?
C15 C20 H20 119.5 . . ?
C22 C21 H21A 109.5 . . ?
C22 C21 H21B 109.5 . . ?
H21A C21 H21B 109.5 . . ?
C22 C21 H21C 109.5 . . ?
H21A C21 H21C 109.5 . . ?
H21B C21 H21C 109.5 . . ?
O2 C22 O3 124.6(2) . . ?
O2 C22 C21 118.0(2) . . ?
O3 C22 C21 117.4(2) . . ?
O5 C23 O4 125.5(2) . . ?
O5 C23 C24 116.1(2) . . ?
O4 C23 C24 118.4(2) . . ?
C23 C24 H24A 109.5 . . ?
C23 C24 H24B 109.5 . . ?
H24A C24 H24B 109.5 . . ?
C23 C24 H24C 109.5 . . ?
H24A C24 H24C 109.5 . . ?
H24B C24 H24C 109.5 . . ?
O7 C25 O6 120.5(2) . . ?
O7 C25 C26 121.7(2) . . ?
O6 C25 C26 117.8(2) . . ?
O7 C25 Zn2 68.20(13) . . ?
O6 C25 Zn2 52.59(11) . . ?
C26 C25 Zn2 168.94(18) . . ?
C25 C26 H26A 109.5 . . ?
C25 C26 H26B 109.5 . . ?
H26A C26 H26B 109.5 . . ?
C25 C26 H26C 109.5 . . ?
H26A C26 H26C 109.5 . . ?
H26B C26 H26C 109.5 . . ?

loop_
_geom_bond_atom_site_label_1
_geom_bond_atom_site_label_2
_geom_bond_distance
_geom_bond_site_symmetry_2
_geom_bond_publ_flag
Zn1 O4 1.9977(19) . ?
Zn1 O1 2.0320(16) . ?
Zn1 O2 2.0361(18) . ?
Zn1 N1 2.0721(18) . ?
Zn1 N2 2.131(2) . ?
Zn1 Zn2 3.1373(4) . ?
Zn2 O1 1.9729(15) . ?
Zn2 O5 1.9743(16) . ?
Zn2 O6 2.0051(17) . ?
Zn2 O3 2.0072(16) . ?
Zn2 O7 2.3472(18) . ?
Zn2 C25 2.506(2) . ?
O1 C1 1.339(3) . ?
O2 C22 1.249(3) . ?
O3 C22 1.258(3) . ?
O4 C23 1.256(3) . ?
O5 C23 1.255(3) . ?
O6 C25 1.280(3) . ?
O7 C25 1.241(3) . ?
N1 C7 1.285(3) . ?
N1 C8 1.418(3) . ?
N2 C13 1.445(3) . ?
N2 C14 1.505(3) . ?
N2 H2A 1.0000 . ?
C1 C2 1.400(3) . ?
C1 C6 1.419(3) . ?
C2 C3 1.379(3) . ?
C2 H2 0.9500 . ?
C3 C4 1.392(3) . ?
C3 H3 0.9500 . ?
C4 C5 1.374(3) . ?
C4 H4 0.9500 . ?
C5 C6 1.410(3) . ?
C5 H5 0.9500 . ?
C6 C7 1.448(3) . ?
C7 H7 0.9500 . ?
C8 C9 1.393(3) . ?
C8 C13 1.405(3) . ?
C9 C10 1.388(3) . ?
C9 H9 0.9500 . ?
C10 C11 1.390(3) . ?
C10 H10 0.9500 . ?
C11 C12 1.385(3) . ?
C11 H11 0.9500 . ?
C12 C13 1.384(3) . ?
C12 H12 0.9500 . ?
C14 C15 1.506(4) . ?
C14 H14A 0.9900 . ?
C14 H14B 0.9900 . ?
C15 C16 1.392(4) . ?
C15 C20 1.392(3) . ?
C16 C17 1.379(4) . ?
C16 H16 0.9500 . ?
C17 C18 1.391(4) . ?
C17 H17 0.9500 . ?
C18 C19 1.384(4) . ?
C18 H18 0.9500 . ?
C19 C20 1.386(4) . ?
C19 H19 0.9500 . ?
C20 H20 0.9500 . ?
C21 C22 1.510(3) . ?
C21 H21A 0.9800 . ?
C21 H21B 0.9800 . ?
C21 H21C 0.9800 . ?
C23 C24 1.506(4) . ?
C24 H24A 0.9800 . ?
C24 H24B 0.9800 . ?
C24 H24C 0.9800 . ?
C25 C26 1.503(3) . ?
C26 H26A 0.9800 . ?
C26 H26B 0.9800 . ?
C26 H26C 0.9800 . ?

loop_
_geom_torsion_atom_site_label_1
_geom_torsion_atom_site_label_2
_geom_torsion_atom_site_label_3
_geom_torsion_atom_site_label_4
_geom_torsion
_geom_torsion_site_symmetry_1
_geom_torsion_site_symmetry_2
_geom_torsion_site_symmetry_3
_geom_torsion_site_symmetry_4
_geom_torsion_publ_flag
Zn2 O1 C1 C2 -30.4(3) . . . . ?
Zn1 O1 C1 C2 164.83(16) . . . . ?
Zn2 O1 C1 C6 150.64(17) . . . . ?
Zn1 O1 C1 C6 -14.2(3) . . . . ?
O1 C1 C2 C3 -179.9(2) . . . . ?
C6 C1 C2 C3 -0.8(3) . . . . ?
C1 C2 C3 C4 -0.5(4) . . . . ?
C2 C3 C4 C5 1.4(4) . . . . ?
C3 C4 C5 C6 -0.9(4) . . . . ?
C4 C5 C6 C1 -0.5(3) . . . . ?
C4 C5 C6 C7 175.8(2) . . . . ?
O1 C1 C6 C5 -179.7(2) . . . . ?
C2 C1 C6 C5 1.3(3) . . . . ?
O1 C1 C6 C7 4.5(3) . . . . ?
C2 C1 C6 C7 -174.5(2) . . . . ?
C8 N1 C7 C6 173.1(2) . . . . ?
Zn1 N1 C7 C6 4.2(3) . . . . ?
C5 C6 C7 N1 -175.5(2) . . . . ?
C1 C6 C7 N1 0.5(4) . . . . ?
C7 N1 C8 C9 32.7(3) . . . . ?
Zn1 N1 C8 C9 -156.68(19) . . . . ?
C7 N1 C8 C13 -148.7(2) . . . . ?
Zn1 N1 C8 C13 21.9(2) . . . . ?
C13 C8 C9 C10 1.1(3) . . . . ?
N1 C8 C9 C10 179.6(2) . . . . ?
C8 C9 C10 C11 -1.5(4) . . . . ?
C9 C10 C11 C12 1.0(4) . . . . ?
C10 C11 C12 C13 -0.1(4) . . . . ?
C11 C12 C13 C8 -0.3(4) . . . . ?
C11 C12 C13 N2 177.5(2) . . . . ?
C9 C8 C13 C12 -0.2(3) . . . . ?
N1 C8 C13 C12 -178.9(2) . . . . ?
C9 C8 C13 N2 -178.1(2) . . . . ?
N1 C8 C13 N2 3.2(3) . . . . ?
C14 N2 C13 C12 -80.1(3) . . . . ?
Zn1 N2 C13 C12 156.79(19) . . . . ?
C14 N2 C13 C8 97.8(2) . . . . ?
Zn1 N2 C13 C8 -25.4(2) . . . . ?
C13 N2 C14 C15 -64.1(3) . . . . ?
Zn1 N2 C14 C15 56.4(2) . . . . ?
N2 C14 C15 C16 94.6(3) . . . . ?
N2 C14 C15 C20 -87.5(3) . . . . ?
C20 C15 C16 C17 2.1(4) . . . . ?
C14 C15 C16 C17 -179.9(2) . . . . ?
C15 C16 C17 C18 -0.1(4) . . . . ?
C16 C17 C18 C19 -1.2(4) . . . . ?
C17 C18 C19 C20 0.5(4) . . . . ?
C18 C19 C20 C15 1.6(4) . . . . ?
C16 C15 C20 C19 -2.9(4) . . . . ?
C14 C15 C20 C19 179.2(2) . . . . ?
Zn1 O2 C22 O3 7.2(4) . . . . ?
Zn1 O2 C22 C21 -171.98(19) . . . . ?
Zn2 O3 C22 O2 -3.9(4) . . . . ?
Zn2 O3 C22 C21 175.25(16) . . . . ?
Zn2 O5 C23 O4 13.5(4) . . . . ?
Zn2 O5 C23 C24 -166.17(18) . . . . ?
Zn1 O4 C23 O5 -0.9(4) . . . . ?
Zn1 O4 C23 C24 178.81(18) . . . . ?
Zn2 O7 C25 O6 -5.5(2) . . . . ?
Zn2 O7 C25 C26 174.5(2) . . . . ?
Zn2 O6 C25 O7 6.4(2) . . . . ?
Zn2 O6 C25 C26 -173.53(19) . . . . ?
